data_1568801
loop_
_publ_author_name
'Hannah, Tyler J.'
'McCarvell, W. Michael'
'Kirsch, Tamina'
'Bedard, Joseph'
'Hynes, Toren'
'Mayho, Jacqueline'
'Bamford, Karlee L.'
'Vos, Cyler W.'
'Kozak, Christopher M.'
'George, Tanner'
'Masuda, Jason D.'
'Chitnis, S. S.'

_publ_section_title
;
 Planar bismuth triamides: a tunable platform for main group Lewis acidity
 and polymerization catalysis
;
_journal_issue 17
_journal_name_full 'Chemical Science'
_journal_page_first 4549
_journal_page_last 4563
_journal_paper_doi 10.1039/D3SC00917C
_journal_volume 14
_journal_year 2023
_chemical_formula_moiety 'C46 H68 Bi N5 O4 S2, 0.5(C6 H14)'
_chemical_formula_sum 'C49 H75 Bi N5 O4 S2'
_chemical_formula_weight 1071.24
_space_group_crystal_system orthorhombic
_space_group_IT_number 60
_space_group_name_Hall '-P 2n 2ab'
_space_group_name_H-M_alt 'P b c n'
_atom_sites_solution_hydrogens mixed
_audit_creation_date 2022-10-27
_audit_creation_method
;
Olex2 1.5
(compiled 2022.04.07 svn.rca3783a0 for OlexSys, GUI svn.r6498)
;
_audit_update_record
;
2022-11-03 deposited with the CCDC.	2023-04-05 downloaded from the CCDC.
;
_cell_angle_alpha 90
_cell_angle_beta 90
_cell_angle_gamma 90
_cell_formula_units_Z 8
_cell_length_a 33.0206(10)
_cell_length_b 10.3986(3)
_cell_length_c 29.7870(9)
_cell_measurement_reflns_used 9534
_cell_measurement_temperature 150(2)
_cell_measurement_theta_max 74.56
_cell_measurement_theta_min 5.00
_cell_volume 10227.9(5)
_computing_molecular_graphics 'Olex2 1.5 (Dolomanov et al., 2009)'
_computing_publication_material 'Olex2 1.5 (Dolomanov et al., 2009)'
_computing_structure_refinement 'SHELXL 2018/3 (Sheldrick, 2015)'
_diffrn_ambient_temperature 150.00
_diffrn_measured_fraction_theta_full 1.000
_diffrn_measured_fraction_theta_max 0.999
_diffrn_measurement_device_type 'Bruker APEX-II CCD'
_diffrn_measurement_method '\f and \w scans'
_diffrn_radiation_monochromator graphite
_diffrn_radiation_type CuK\a
_diffrn_radiation_wavelength 1.54178
_diffrn_reflns_av_R_equivalents 0.0542
_diffrn_reflns_av_unetI/netI 0.0139
_diffrn_reflns_Laue_measured_fraction_full 1.000
_diffrn_reflns_Laue_measured_fraction_max 0.999
_diffrn_reflns_limit_h_max 41
_diffrn_reflns_limit_h_min -41
_diffrn_reflns_limit_k_max 13
_diffrn_reflns_limit_k_min -12
_diffrn_reflns_limit_l_max 37
_diffrn_reflns_limit_l_min -37
_diffrn_reflns_number 317789
_diffrn_reflns_point_group_measured_fraction_full 1.000
_diffrn_reflns_point_group_measured_fraction_max 0.999
_diffrn_reflns_theta_full 67.679
_diffrn_reflns_theta_max 74.667
_diffrn_reflns_theta_min 2.676
_diffrn_standards_number 0
_exptl_absorpt_coefficient_mu 7.882
_exptl_absorpt_correction_T_max 0.7538
_exptl_absorpt_correction_T_min 0.4259
_exptl_absorpt_correction_type multi-scan
_exptl_absorpt_process_details SADABS
_exptl_crystal_colour yellow-orange
_exptl_crystal_density_diffrn 1.391
_exptl_crystal_density_method 'not measured'
_exptl_crystal_description plate
_exptl_crystal_F_000 4408
_exptl_crystal_size_max 0.15
_exptl_crystal_size_mid 0.07
_exptl_crystal_size_min 0.01
_refine_diff_density_max 1.371
_refine_diff_density_min -1.359
_refine_diff_density_rms 0.085
_refine_ls_extinction_method none
_refine_ls_goodness_of_fit_ref 1.102
_refine_ls_hydrogen_treatment mixed
_refine_ls_matrix_type full
_refine_ls_number_parameters 633
_refine_ls_number_reflns 10464
_refine_ls_number_restraints 114
_refine_ls_restrained_S_all 1.100
_refine_ls_R_factor_all 0.0376
_refine_ls_R_factor_gt 0.0319
_refine_ls_shift/su_max 0.002
_refine_ls_shift/su_mean 0.000
_refine_ls_structure_factor_coef Fsqd
_refine_ls_weighting_details 'w=1/[\s^2^(Fo^2^)+(0.0230P)^2^+28.4942P] where P=(Fo^2^+2Fc^2^)/3'
_refine_ls_weighting_scheme calc
_refine_ls_wR_factor_gt 0.0695
_refine_ls_wR_factor_ref 0.0755
_reflns_Friedel_coverage 0.000
_reflns_number_gt 9343
_reflns_number_total 10464
_reflns_threshold_expression 'I > 2\s(I)'
_cod_data_source_file d3sc00917c3.cif
_cod_data_source_block final
_cod_depositor_comments 'Adding full bibliography for 1568798--1568802.cif.'
_cod_database_code 1568801
_shelx_shelxl_version_number 2018/3
_shelx_space_group_comment
;
The symmetry employed for this shelxl refinement is uniquely defined
by the following loop, which should always be used as a source of
symmetry information in preference to the above space-group names.
They are only intended as comments.
;
_shelx_estimated_absorpt_t_max 0.925
_shelx_estimated_absorpt_t_min 0.384
_olex2_refinement_description
;
1. Fixed Uiso
 At 1.2 times of:
  All C(H) groups, All C(H,H) groups
 At 1.5 times of:
  All C(H,H,H) groups
2. Restrained distances
 N03-H03 = N04-H04
 0.91 with sigma of 0.02
 C95A-C96A \\sim C95B-C96B \\sim C91A-C92A \\sim C91B-C92B
 with sigma of 0.02
 C92A-C93A \\sim C92B-C93B \\sim C94A-C95A \\sim C94B-C95B
 with sigma of 0.02
 C93A-C94A \\sim C93B-C94B
 with sigma of 0.02
 C16A-C103 \\sim C16B-C103
 with sigma of 0.02
 C17A-C18A \\sim C17B-C18B
 with sigma of 0.02
 C16A-C17A \\sim C16A-C18A \\sim C16B-C17B \\sim C16B-C18B
 with sigma of 0.02
 C26-C28A \\sim C26-C28B \\sim C26-C27
 with sigma of 0.02
3. Rigid bond restraints
 C26, C27
 with sigma for 1-2 distances of 0.01 and sigma for 1-3 distances of 0.01
4. Uiso/Uaniso restraints and constraints
Uanis(C91A) = Uanis(C91B)
Uanis(C92A) = Uanis(C92B)
Uanis(C93A) = Uanis(C93B)
Uanis(C94A) = Uanis(C94B)
Uanis(C95A) = Uanis(C95B)
Uanis(C96A) = Uanis(C96B)
Uanis(C103) = Uanis(C203)
Uanis(C16A) = Uanis(C16B)
Uanis(C17A) = Uanis(C17B)
Uanis(C18A) = Uanis(C18B)
Uanis(C28A) = Uanis(C28B) = Uanis(C27)
5. Rigid body (RIGU) restrains
 C91A, C92A, C93A, C94A, C95A, C96A
 with sigma for 1-2 distances of 0.004 and sigma for 1-3 distances of 0.004
 C91B, C92B, C93B, C94B, C95B, C96B
 with sigma for 1-2 distances of 0.004 and sigma for 1-3 distances of 0.004
 C16A, C17A, C18A
 with sigma for 1-2 distances of 0.004 and sigma for 1-3 distances of 0.004
 C16B, C17B, C18B
 with sigma for 1-2 distances of 0.004 and sigma for 1-3 distances of 0.004
 C26, C27, C28A, C28B
 with sigma for 1-2 distances of 0.004 and sigma for 1-3 distances of 0.004
6. Others
 Sof(C28B)=Sof(H28D)=Sof(H28E)=Sof(H28F)=1-FVAR(1)
 Sof(C28A)=Sof(H28A)=Sof(H28B)=Sof(H28C)=FVAR(1)
 Sof(C16B)=Sof(H16B)=Sof(C17B)=Sof(H17D)=Sof(H17E)=Sof(H17F)=Sof(C18B)=
 Sof(H18D)=Sof(H18E)=Sof(H18F)=1-FVAR(2)
 Sof(C16A)=Sof(H16A)=Sof(C17A)=Sof(H17A)=Sof(H17B)=Sof(H17C)=Sof(C18A)=
 Sof(H18A)=Sof(H18B)=Sof(H18C)=FVAR(2)
 Sof(C91B)=Sof(H91D)=Sof(H91E)=Sof(H91F)=Sof(C92B)=Sof(H92C)=Sof(H92D)=
 Sof(C93B)=Sof(H93C)=Sof(H93D)=Sof(C94B)=Sof(H94C)=Sof(H94D)=Sof(C95B)=
 Sof(H95C)=Sof(H95D)=Sof(C96B)=Sof(H96D)=Sof(H93E)=Sof(H96E)=0.5*(1-FVAR(4))
 Sof(C91A)=Sof(H91A)=Sof(H91B)=Sof(H91C)=Sof(C92A)=Sof(H92A)=Sof(H92B)=
 Sof(C93A)=Sof(H93A)=Sof(H93B)=Sof(C94A)=Sof(H94A)=Sof(H94B)=Sof(C95A)=
 Sof(H95A)=Sof(H95B)=Sof(C96A)=Sof(H96A)=Sof(H96B)=Sof(H96C)=0.5*FVAR(4)
7.a Ternary CH refined with riding coordinates:
 C13(H13), C20(H20), C23(H23), C10(H10), C16A(H16A), C16B(H16B)
7.b Secondary CH2 refined with riding coordinates:
 C92A(H92A,H92B), C93A(H93A,H93B), C94A(H94A,H94B), C95A(H95A,H95B), C92B(H92C,
 H92D), C93B(H93C,H93D), C94B(H94C,H94D), C95B(H95C,H95D)
7.c Aromatic/amide H refined with riding coordinates:
 C301(H301), C202(H202), C304(H304), C303(H303), C102(H102), C402(H402),
 C405(H405), C302(H302), C204(H204), C403(H403), C404(H404), C104(H104)
7.d Idealised Me refined as rotating group:
 C22(H22A,H22B,H22C), C21(H21A,H21B,H21C), C14(H14A,H14B,H14C), C15(H15A,H15B,
 H15C), C2(H2A,H2B,H2C), C11(H11A,H11B,H11C), C4(H4A,H4B,H4C), C3(H3A,H3B,H3C),
 C24(H24A,H24B,H24C), C25(H25A,H25B,H25C), C12(H12A,H12B,H12C), C5(H5A,H5B,H5C),
  C27(H27A,H27B,H27C), C28A(H28A,H28B,H28C), C28B(H28D,H28E,H28F), C17A(H17A,
 H17B,H17C), C18A(H18A,H18B,H18C), C17B(H17D,H17E,H17F), C18B(H18D,H18E,H18F),
 C91A(H91A,H91B,H91C), C96A(H96A,H96B,H96C), C91B(H91D,H91E,H91F), C96B(H96D,
 H93E,H96E)
;
_olex2_submission_special_instructions 'No special instructions were received'

loop_
_space_group_symop_operation_xyz
'x, y, z'
'-x+1/2, -y+1/2, z+1/2'
'-x, y, -z+1/2'
'x+1/2, -y+1/2, -z'
'-x, -y, -z'
'x-1/2, y-1/2, -z-1/2'
'x, -y, z-1/2'
'-x-1/2, y-1/2, z'

loop_
_atom_site_label
_atom_site_type_symbol
_atom_site_fract_x
_atom_site_fract_y
_atom_site_fract_z
_atom_site_U_iso_or_equiv
_atom_site_adp_type
_atom_site_occupancy
_atom_site_site_symmetry_order
_atom_site_calc_flag
_atom_site_refinement_flags_posn
_atom_site_refinement_flags_adp
_atom_site_refinement_flags_occupancy
_atom_site_disorder_assembly
_atom_site_disorder_group
Bi1 Bi 0.14429(2) 0.97566(2) 0.08195(2) 0.02995(5) Uani 1 1 d . . . . .
C205 C 0.14634(10) 1.3007(4) 0.24826(12) 0.0376(8) Uani 1 1 d . . . . .
C301 C 0.02599(10) 1.1705(4) 0.08550(12) 0.0375(8) Uani 1 1 d . . . . .
H301 H 0.010255 1.132406 0.062339 0.045 Uiso 1 1 calc R U . . .
C202 C 0.20595(11) 1.4564(4) 0.20913(12) 0.0388(8) Uani 1 1 d . . . . .
H202 H 0.225615 1.510937 0.195724 0.047 Uiso 1 1 calc R U . . .
C305 C 0.08945(10) 1.1927(3) 0.12514(11) 0.0334(7) Uani 1 1 d . . . . .
C200 C 0.16235(10) 1.2720(3) 0.20520(11) 0.0336(7) Uani 1 1 d . . . . .
C203 C 0.19264(16) 1.4838(4) 0.25213(14) 0.0567(8) Uani 1 1 d . . . . .
C300 C 0.06733(10) 1.1422(3) 0.08838(11) 0.0319(7) Uani 1 1 d . . . . .
C304 C 0.07036(11) 1.2770(4) 0.15493(13) 0.0414(8) Uani 1 1 d . . . . .
H304 H 0.085441 1.313632 0.178897 0.050 Uiso 1 1 calc R U . . .
C22 C 0.25361(11) 1.3070(4) 0.13836(13) 0.0459(9) Uani 1 1 d . . . . .
H22A H 0.267909 1.378357 0.152856 0.069 Uiso 1 1 calc R U . . .
H22B H 0.263582 1.296627 0.107586 0.069 Uiso 1 1 calc R U . . .
H22C H 0.258445 1.227578 0.155262 0.069 Uiso 1 1 calc R U . . .
C100 C 0.14421(11) 0.6393(3) -0.03126(12) 0.0361(8) Uani 1 1 d . . . . .
C303 C 0.02980(12) 1.3080(4) 0.15006(14) 0.0493(10) Uani 1 1 d . . . . .
H303 H 0.017341 1.366749 0.170186 0.059 Uiso 1 1 calc R U . . .
C13 C 0.21330(13) 0.6386(4) -0.07420(12) 0.0449(9) Uani 1 1 d . . . . .
H13 H 0.221484 0.696440 -0.048947 0.054 Uiso 1 1 calc R U . . .
C21 C 0.19896(15) 1.4546(4) 0.10918(13) 0.0524(10) Uani 1 1 d . . . . .
H21A H 0.169668 1.469607 0.108861 0.079 Uiso 1 1 calc R U . . .
H21B H 0.208567 1.441034 0.078406 0.079 Uiso 1 1 calc R U . . .
H21C H 0.212685 1.529407 0.122154 0.079 Uiso 1 1 calc R U . . .
C20 C 0.20828(11) 1.3355(3) 0.13740(11) 0.0357(7) Uani 1 1 d . . . . .
H20 H 0.194276 1.260400 0.123324 0.043 Uiso 1 1 calc R U . . .
C101 C 0.10774(12) 0.5756(4) -0.02096(13) 0.0435(8) Uani 1 1 d . . . . .
C201 C 0.19157(10) 1.3520(3) 0.18495(11) 0.0344(7) Uani 1 1 d . . . . .
C14 C 0.21654(14) 0.7152(4) -0.11771(13) 0.0515(10) Uani 1 1 d . . . . .
H14A H 0.208273 0.660885 -0.143000 0.077 Uiso 1 1 calc R U . . .
H14B H 0.244611 0.743147 -0.122045 0.077 Uiso 1 1 calc R U . . .
H14C H 0.198826 0.790618 -0.116063 0.077 Uiso 1 1 calc R U . . .
C15 C 0.24291(19) 0.5250(5) -0.07528(18) 0.0765(17) Uani 1 1 d . . . . .
H15A H 0.239453 0.472994 -0.048112 0.115 Uiso 1 1 calc R U . . .
H15B H 0.270745 0.557444 -0.076642 0.115 Uiso 1 1 calc R U . . .
H15C H 0.237444 0.471929 -0.101790 0.115 Uiso 1 1 calc R U . . .
C102 C 0.09634(18) 0.4740(4) -0.04841(16) 0.0647(13) Uani 1 1 d . . . . .
H102 H 0.071312 0.432169 -0.042567 0.078 Uiso 1 1 calc R U . . .
C105 C 0.17037(13) 0.5935(3) -0.06528(12) 0.0416(8) Uani 1 1 d . . . . .
C103 C 0.11975(16) 0.4307(5) -0.08393(13) 0.0567(8) Uani 1 1 d D . . . .
S01 S 0.15977(2) 0.78302(9) -0.00209(3) 0.03913(19) Uani 1 1 d . . . . .
S02 S 0.15035(3) 1.12451(8) 0.17659(3) 0.03387(17) Uani 1 1 d . . . . .
N1 N 0.08798(8) 1.0596(3) 0.05895(9) 0.0303(6) Uani 1 1 d . . . . .
O02 O 0.17983(8) 0.8628(3) -0.03472(11) 0.0538(7) Uani 1 1 d . . . . .
O03 O 0.12380(9) 1.0485(3) 0.20403(9) 0.0474(6) Uani 1 1 d . . . . .
O04 O 0.18899(8) 1.0655(2) 0.16570(8) 0.0412(6) Uani 1 1 d . . . . .
N01 N 0.12188(8) 0.8589(3) 0.01874(10) 0.0334(6) Uani 1 1 d . . . . .
N02 N 0.13018(8) 1.1546(3) 0.12848(9) 0.0325(6) Uani 1 1 d . . . . .
N03 N 0.10077(11) 0.8440(3) 0.13612(12) 0.0481(8) Uani 1 1 d D . . . .
H03 H 0.0975(14) 0.894(4) 0.1607(10) 0.056(13) Uiso 1 1 d D . . . .
N04 N 0.17840(9) 1.1116(3) 0.02208(10) 0.0397(7) Uani 1 1 d D . . . .
H04 H 0.1758(12) 1.064(3) -0.0033(9) 0.041(11) Uiso 1 1 d D . . . .
O01 O 0.18316(9) 0.7437(3) 0.03647(11) 0.0607(9) Uani 1 1 d . . . . .
C400 C 0.07713(9) 1.0389(3) 0.01407(11) 0.0294(6) Uani 1 1 d . . . . .
C401 C 0.09622(9) 0.9353(3) -0.00840(11) 0.0306(7) Uani 1 1 d . . . . .
C402 C 0.08881(10) 0.9149(3) -0.05402(12) 0.0346(7) Uani 1 1 d . . . . .
H402 H 0.102054 0.846229 -0.069065 0.042 Uiso 1 1 calc R U . . .
C405 C 0.05102(10) 1.1176(3) -0.01083(12) 0.0349(7) Uani 1 1 d . . . . .
H405 H 0.038305 1.188677 0.003439 0.042 Uiso 1 1 calc R U . . .
C2 C 0.16129(14) 1.2391(4) 0.01512(16) 0.0537(10) Uani 1 1 d . . . . .
H2A H 0.160880 1.285895 0.043682 0.080 Uiso 1 1 calc R U . . .
H2B H 0.133600 1.231033 0.003618 0.080 Uiso 1 1 calc R U . . .
H2C H 0.177873 1.286329 -0.006634 0.080 Uiso 1 1 calc R U . . .
C23 C 0.20953(14) 1.5986(4) 0.27787(13) 0.0509(10) Uani 1 1 d . . . . .
H23 H 0.200033 1.590650 0.309625 0.061 Uiso 1 1 calc R U . . .
C302 C 0.00757(11) 1.2530(4) 0.11582(14) 0.0469(9) Uani 1 1 d . . . . .
H302 H -0.020470 1.271833 0.113012 0.056 Uiso 1 1 calc R U . . .
C204 C 0.16278(11) 1.4065(4) 0.27027(12) 0.0411(8) Uani 1 1 d . . . . .
H204 H 0.152940 1.426756 0.299391 0.049 Uiso 1 1 calc R U . . .
C403 C 0.06256(11) 0.9930(4) -0.07759(12) 0.0390(8) Uani 1 1 d . . . . .
H403 H 0.057647 0.977807 -0.108557 0.047 Uiso 1 1 calc R U . . .
C404 C 0.04338(11) 1.0941(4) -0.05574(13) 0.0403(8) Uani 1 1 d . . . . .
H404 H 0.024936 1.147256 -0.071706 0.048 Uiso 1 1 calc R U . . .
C10 C 0.08091(12) 0.6004(4) 0.01957(15) 0.0461(9) Uani 1 1 d . . . . .
H10 H 0.093841 0.669989 0.037782 0.055 Uiso 1 1 calc R U . . .
C11 C 0.07780(15) 0.4808(4) 0.04913(16) 0.0559(11) Uani 1 1 d . . . . .
H11A H 0.064141 0.412082 0.032485 0.084 Uiso 1 1 calc R U . . .
H11B H 0.062234 0.501288 0.076214 0.084 Uiso 1 1 calc R U . . .
H11C H 0.105032 0.452406 0.057656 0.084 Uiso 1 1 calc R U . . .
C4 C 0.05909(13) 0.8212(5) 0.12126(17) 0.0590(11) Uani 1 1 d . . . . .
H4A H 0.059340 0.784898 0.090905 0.088 Uiso 1 1 calc R U . . .
H4B H 0.044173 0.902675 0.121125 0.088 Uiso 1 1 calc R U . . .
H4C H 0.045881 0.760762 0.141825 0.088 Uiso 1 1 calc R U . . .
C3 C 0.22142(12) 1.1144(5) 0.03470(15) 0.0568(11) Uani 1 1 d . . . . .
H3A H 0.236179 1.171350 0.014220 0.085 Uiso 1 1 calc R U . . .
H3B H 0.232669 1.027354 0.032779 0.085 Uiso 1 1 calc R U . . .
H3C H 0.224100 1.146319 0.065512 0.085 Uiso 1 1 calc R U . . .
C104 C 0.1563(2) 0.4909(5) -0.09118(15) 0.0696(15) Uani 1 1 d . . . . .
H104 H 0.172891 0.461052 -0.115086 0.084 Uiso 1 1 calc R U . . .
C24 C 0.25522(16) 1.5997(6) 0.27879(17) 0.0811(18) Uani 1 1 d . . . . .
H24A H 0.265610 1.603586 0.248004 0.122 Uiso 1 1 calc R U . . .
H24B H 0.265063 1.521208 0.293381 0.122 Uiso 1 1 calc R U . . .
H24C H 0.264653 1.674971 0.295588 0.122 Uiso 1 1 calc R U . . .
C25 C 0.1925(2) 1.7246(5) 0.25935(16) 0.0746(16) Uani 1 1 d . . . . .
H25A H 0.202815 1.796705 0.277187 0.112 Uiso 1 1 calc R U . . .
H25B H 0.162893 1.722846 0.260967 0.112 Uiso 1 1 calc R U . . .
H25C H 0.200986 1.734930 0.228021 0.112 Uiso 1 1 calc R U . . .
C12 C 0.03862(14) 0.6458(5) 0.0065(2) 0.0720(15) Uani 1 1 d . . . . .
H12A H 0.040553 0.728478 -0.009125 0.108 Uiso 1 1 calc R U . . .
H12B H 0.022114 0.656034 0.033643 0.108 Uiso 1 1 calc R U . . .
H12C H 0.026015 0.582152 -0.013289 0.108 Uiso 1 1 calc R U . . .
C5 C 0.12326(17) 0.7250(5) 0.1450(2) 0.0725(15) Uani 1 1 d . . . . .
H5A H 0.108407 0.672934 0.166946 0.109 Uiso 1 1 calc R U . . .
H5B H 0.150071 0.746255 0.157045 0.109 Uiso 1 1 calc R U . . .
H5C H 0.126332 0.676449 0.117045 0.109 Uiso 1 1 calc R U . . .
C26 C 0.11259(13) 1.2270(5) 0.27261(14) 0.0539(10) Uani 1 1 d D U . . .
C27 C 0.13023(16) 1.1251(6) 0.30395(16) 0.0719(12) Uani 1 1 d D U . . .
H27A H 0.148954 1.070064 0.287147 0.108 Uiso 1 1 calc R U . . .
H27B H 0.108243 1.072543 0.316284 0.108 Uiso 1 1 calc R U . . .
H27C H 0.144800 1.167284 0.328540 0.108 Uiso 1 1 calc R U . . .
C28A C 0.0814(4) 1.3292(15) 0.2891(7) 0.0719(12) Uani 0.45(3) 1 d D . P A 1
H28A H 0.092853 1.376824 0.314474 0.108 Uiso 0.45(3) 1 calc R U P A 1
H28B H 0.056459 1.286089 0.298491 0.108 Uiso 0.45(3) 1 calc R U P A 1
H28C H 0.075396 1.389088 0.264537 0.108 Uiso 0.45(3) 1 calc R U P A 1
C28B C 0.0867(4) 1.3030(14) 0.3045(5) 0.0719(12) Uani 0.55(3) 1 d D . P A 2
H28D H 0.102560 1.325741 0.331156 0.108 Uiso 0.55(3) 1 calc R U P A 2
H28E H 0.063262 1.251046 0.313587 0.108 Uiso 0.55(3) 1 calc R U P A 2
H28F H 0.077235 1.381562 0.289701 0.108 Uiso 0.55(3) 1 calc R U P A 2
C16A C 0.1146(3) 0.2985(8) -0.1099(3) 0.078(2) Uani 0.601(6) 1 d D . P B 1
H16A H 0.093078 0.249774 -0.093541 0.094 Uiso 0.601(6) 1 calc R U P B 1
C17A C 0.1487(4) 0.2086(9) -0.1157(4) 0.102(3) Uani 0.601(6) 1 d D . P B 1
H17A H 0.139164 0.130357 -0.130635 0.153 Uiso 0.601(6) 1 calc R U P B 1
H17B H 0.159929 0.186318 -0.086195 0.153 Uiso 0.601(6) 1 calc R U P B 1
H17C H 0.169793 0.249237 -0.133991 0.153 Uiso 0.601(6) 1 calc R U P B 1
C18A C 0.0960(4) 0.3405(11) -0.1537(4) 0.101(3) Uani 0.601(6) 1 d D . P B 1
H18A H 0.116081 0.388689 -0.171135 0.152 Uiso 0.601(6) 1 calc R U P B 1
H18B H 0.072543 0.395388 -0.147650 0.152 Uiso 0.601(6) 1 calc R U P B 1
H18C H 0.087418 0.264598 -0.170669 0.152 Uiso 0.601(6) 1 calc R U P B 1
C16B C 0.0918(4) 0.3389(15) -0.1138(5) 0.078(2) Uani 0.399(6) 1 d D . P B 2
H16B H 0.084908 0.268148 -0.092361 0.094 Uiso 0.399(6) 1 calc R U P B 2
C17B C 0.1194(6) 0.2759(14) -0.1447(6) 0.102(3) Uani 0.399(6) 1 d D . P B 2
H17D H 0.105300 0.205148 -0.159864 0.153 Uiso 0.399(6) 1 calc R U P B 2
H17E H 0.142637 0.241904 -0.128106 0.153 Uiso 0.399(6) 1 calc R U P B 2
H17F H 0.128795 0.338136 -0.167124 0.153 Uiso 0.399(6) 1 calc R U P B 2
C18B C 0.0517(5) 0.3756(15) -0.1316(6) 0.101(3) Uani 0.399(6) 1 d D . P B 2
H18D H 0.054379 0.453383 -0.150004 0.152 Uiso 0.399(6) 1 calc R U P B 2
H18E H 0.033129 0.392435 -0.106659 0.152 Uiso 0.399(6) 1 calc R U P B 2
H18F H 0.040981 0.305482 -0.150124 0.152 Uiso 0.399(6) 1 calc R U P B 2
C91A C 0.0007(13) 1.021(4) 0.2188(12) 0.120(7) Uani 0.267(8) 1 d D . P C -1
H91A H -0.012270 0.975598 0.193816 0.180 Uiso 0.267(8) 1 calc R U P C -1
H91B H 0.029367 0.996545 0.220321 0.180 Uiso 0.267(8) 1 calc R U P C -1
H91C H -0.001455 1.113950 0.214064 0.180 Uiso 0.267(8) 1 calc R U P C -1
C92A C -0.0178(10) 0.989(4) 0.2576(15) 0.136(8) Uani 0.267(8) 1 d D . P C -1
H92A H -0.044859 0.951081 0.252166 0.163 Uiso 0.267(8) 1 calc R U P C -1
H92B H -0.020558 1.064139 0.277774 0.163 Uiso 0.267(8) 1 calc R U P C -1
C93A C 0.0148(14) 0.878(5) 0.2790(15) 0.158(11) Uani 0.267(8) 1 d D . P C -1
H93A H 0.037106 0.923356 0.294792 0.189 Uiso 0.267(8) 1 calc R U P C -1
H93B H 0.000416 0.824341 0.301228 0.189 Uiso 0.267(8) 1 calc R U P C -1
C94A C 0.029(2) 0.812(5) 0.250(2) 0.183(13) Uani 0.267(8) 1 d D . P C -1
H94A H 0.055061 0.853619 0.244948 0.220 Uiso 0.267(8) 1 calc R U P C -1
H94B H 0.011792 0.836516 0.224241 0.220 Uiso 0.267(8) 1 calc R U P C -1
C95A C 0.0395(17) 0.655(5) 0.238(2) 0.202(16) Uani 0.267(8) 1 d D . P C -1
H95A H 0.051616 0.650954 0.207709 0.242 Uiso 0.267(8) 1 calc R U P C -1
H95B H 0.059835 0.623136 0.259747 0.242 Uiso 0.267(8) 1 calc R U P C -1
C96A C 0.007(2) 0.579(5) 0.239(2) 0.189(16) Uani 0.267(8) 1 d D . P C -1
H96A H -0.009363 0.591582 0.212153 0.284 Uiso 0.267(8) 1 calc R U P C -1
H96B H -0.009722 0.601219 0.265772 0.284 Uiso 0.267(8) 1 calc R U P C -1
H96C H 0.015266 0.489143 0.241516 0.284 Uiso 0.267(8) 1 calc R U P C -1
C91B C 0.004(2) 1.080(3) 0.256(2) 0.120(7) Uani 0.233(8) 1 d D . P C -2
H91D H 0.005765 1.050417 0.224625 0.180 Uiso 0.233(8) 1 calc R U P C -2
H91E H 0.017837 1.163029 0.258711 0.180 Uiso 0.233(8) 1 calc R U P C -2
H91F H -0.024182 1.088313 0.264741 0.180 Uiso 0.233(8) 1 calc R U P C -2
C92B C 0.0226(13) 0.993(4) 0.2827(14) 0.136(8) Uani 0.233(8) 1 d D . P C -2
H92C H 0.003378 0.954899 0.304352 0.163 Uiso 0.233(8) 1 calc R U P C -2
H92D H 0.045541 1.032216 0.299224 0.163 Uiso 0.233(8) 1 calc R U P C -2
C93B C 0.0389(16) 0.883(5) 0.2449(18) 0.158(11) Uani 0.233(8) 1 d D . P C -2
H93C H 0.014531 0.868898 0.226182 0.189 Uiso 0.233(8) 1 calc R U P C -2
H93D H 0.057417 0.934119 0.225729 0.189 Uiso 0.233(8) 1 calc R U P C -2
C94B C 0.0543(18) 0.781(6) 0.245(2) 0.183(13) Uani 0.233(8) 1 d D . P C -2
H94C H 0.069316 0.762429 0.273025 0.220 Uiso 0.233(8) 1 calc R U P C -2
H94D H 0.071895 0.766026 0.218516 0.220 Uiso 0.233(8) 1 calc R U P C -2
C95B C 0.009(2) 0.702(6) 0.242(3) 0.202(16) Uani 0.233(8) 1 d D . P C -2
H95C H 0.006321 0.643586 0.215729 0.242 Uiso 0.233(8) 1 calc R U P C -2
H95D H -0.000315 0.663387 0.270092 0.242 Uiso 0.233(8) 1 calc R U P C -2
C96B C -0.002(4) 0.826(7) 0.235(2) 0.189(16) Uani 0.233(8) 1 d D . P C -2
H96D H -0.018004 0.830765 0.207007 0.284 Uiso 0.233(8) 1 calc R U P C -2
H93E H 0.022345 0.879504 0.231425 0.284 Uiso 0.233(8) 1 calc R U P C -2
H96E H -0.018021 0.856002 0.260005 0.284 Uiso 0.233(8) 1 calc R U P C -2
H26 H 0.0979(12) 1.183(4) 0.2516(13) 0.038(10) Uiso 1 1 d . . . . .

loop_
_atom_site_aniso_label
_atom_site_aniso_U_11
_atom_site_aniso_U_22
_atom_site_aniso_U_33
_atom_site_aniso_U_23
_atom_site_aniso_U_13
_atom_site_aniso_U_12
Bi1 0.02744(7) 0.03087(8) 0.03154(7) -0.00278(5) -0.00311(4) 0.00300(5)
C205 0.0344(17) 0.046(2) 0.0327(17) -0.0058(15) 0.0030(13) -0.0035(15)
C301 0.0289(16) 0.0402(19) 0.0435(19) -0.0039(15) 0.0042(14) 0.0009(14)
C202 0.0442(19) 0.043(2) 0.0294(17) -0.0065(14) 0.0042(14) -0.0095(16)
C305 0.0322(16) 0.0315(17) 0.0363(17) 0.0008(14) 0.0039(13) -0.0009(13)
C200 0.0335(16) 0.0381(18) 0.0294(16) -0.0054(14) -0.0018(13) -0.0014(14)
C203 0.082(2) 0.0506(17) 0.0374(15) -0.0113(13) 0.0076(14) -0.0214(16)
C300 0.0281(15) 0.0294(16) 0.0383(17) 0.0008(13) 0.0014(13) 0.0011(13)
C304 0.0395(19) 0.045(2) 0.0396(19) -0.0093(16) 0.0027(15) 0.0033(16)
C22 0.042(2) 0.055(2) 0.0407(19) -0.0172(18) 0.0091(16) -0.0054(17)
C100 0.047(2) 0.0261(16) 0.0353(17) -0.0040(14) -0.0127(14) 0.0042(14)
C303 0.042(2) 0.056(2) 0.050(2) -0.0116(19) 0.0083(17) 0.0110(18)
C13 0.056(2) 0.046(2) 0.0328(18) -0.0099(16) -0.0052(16) 0.0126(18)
C21 0.078(3) 0.046(2) 0.0328(19) -0.0035(17) 0.0028(19) -0.004(2)
C20 0.0408(18) 0.0374(18) 0.0290(16) -0.0084(14) 0.0051(14) -0.0074(15)
C101 0.052(2) 0.0335(18) 0.045(2) 0.0004(16) -0.0110(17) -0.0017(16)
C201 0.0391(18) 0.0346(17) 0.0294(16) -0.0051(13) -0.0008(14) -0.0008(14)
C14 0.063(3) 0.053(2) 0.039(2) -0.0036(18) -0.0042(18) -0.011(2)
C15 0.088(4) 0.078(4) 0.063(3) -0.013(3) -0.003(3) 0.046(3)
C102 0.093(4) 0.047(2) 0.054(3) -0.004(2) -0.001(2) -0.032(2)
C105 0.065(2) 0.0311(18) 0.0284(16) 0.0006(14) -0.0076(16) 0.0002(17)
C103 0.082(2) 0.0506(17) 0.0374(15) -0.0113(13) 0.0076(14) -0.0214(16)
S01 0.0308(4) 0.0362(4) 0.0503(5) -0.0151(4) -0.0076(4) 0.0038(3)
S02 0.0399(4) 0.0318(4) 0.0299(4) -0.0018(3) -0.0030(3) -0.0017(3)
N1 0.0225(12) 0.0331(14) 0.0352(14) -0.0028(11) -0.0036(10) 0.0044(11)
O02 0.0385(14) 0.0411(15) 0.082(2) -0.0229(14) 0.0167(14) -0.0095(12)
O03 0.0655(18) 0.0420(15) 0.0346(13) 0.0022(11) 0.0003(12) -0.0137(13)
O04 0.0436(14) 0.0403(13) 0.0397(13) -0.0080(11) -0.0096(11) 0.0078(11)
N01 0.0321(14) 0.0309(14) 0.0371(15) -0.0038(12) -0.0039(11) 0.0048(11)
N02 0.0299(13) 0.0317(14) 0.0361(15) -0.0052(12) -0.0001(11) -0.0007(11)
N03 0.058(2) 0.0394(18) 0.0473(19) 0.0007(15) -0.0014(16) -0.0065(15)
N04 0.0377(16) 0.0442(17) 0.0371(16) -0.0092(13) 0.0023(13) -0.0060(13)
O01 0.0515(16) 0.0641(19) 0.0664(19) -0.0347(16) -0.0290(14) 0.0286(15)
C400 0.0248(14) 0.0291(16) 0.0341(16) -0.0001(13) -0.0017(12) -0.0042(12)
C401 0.0286(15) 0.0285(16) 0.0348(17) -0.0012(13) 0.0005(13) -0.0043(13)
C402 0.0313(16) 0.0354(17) 0.0371(17) -0.0041(14) 0.0000(13) -0.0032(14)
C405 0.0303(16) 0.0321(17) 0.0423(19) 0.0009(14) -0.0009(14) 0.0017(13)
C2 0.057(2) 0.043(2) 0.061(3) 0.0009(19) 0.004(2) -0.0095(19)
C23 0.068(3) 0.054(2) 0.0310(18) -0.0160(17) 0.0115(17) -0.017(2)
C302 0.0302(18) 0.056(2) 0.055(2) -0.0037(19) 0.0063(16) 0.0058(16)
C204 0.0436(19) 0.053(2) 0.0268(16) -0.0082(15) 0.0077(14) -0.0019(17)
C403 0.0389(19) 0.045(2) 0.0330(17) 0.0011(15) -0.0073(14) -0.0065(16)
C404 0.0325(17) 0.045(2) 0.044(2) 0.0070(16) -0.0089(15) -0.0005(15)
C10 0.042(2) 0.0309(18) 0.065(3) -0.0056(17) -0.0015(18) -0.0015(15)
C11 0.066(3) 0.045(2) 0.057(3) 0.002(2) 0.004(2) 0.003(2)
C4 0.052(2) 0.055(3) 0.069(3) 0.005(2) 0.001(2) -0.009(2)
C3 0.0348(19) 0.078(3) 0.057(2) -0.025(2) 0.0060(18) -0.011(2)
C104 0.122(5) 0.050(3) 0.037(2) -0.0109(19) 0.018(3) -0.027(3)
C24 0.073(3) 0.108(5) 0.063(3) -0.047(3) 0.013(3) -0.037(3)
C25 0.124(5) 0.050(3) 0.051(3) -0.013(2) 0.012(3) -0.015(3)
C12 0.046(2) 0.054(3) 0.116(5) 0.023(3) -0.009(3) -0.007(2)
C5 0.078(3) 0.052(3) 0.088(4) 0.022(3) -0.017(3) -0.001(2)
C26 0.049(2) 0.071(3) 0.042(2) -0.0115(19) 0.0110(17) -0.024(2)
C27 0.071(2) 0.094(3) 0.051(2) 0.005(2) 0.012(2) -0.028(2)
C28A 0.071(2) 0.094(3) 0.051(2) 0.005(2) 0.012(2) -0.028(2)
C28B 0.071(2) 0.094(3) 0.051(2) 0.005(2) 0.012(2) -0.028(2)
C16A 0.106(7) 0.065(6) 0.064(4) -0.024(4) 0.024(5) -0.040(4)
C17A 0.176(10) 0.049(5) 0.081(6) -0.034(4) 0.026(6) -0.019(4)
C18A 0.131(7) 0.089(6) 0.085(6) -0.022(5) -0.023(5) -0.046(6)
C16B 0.106(7) 0.065(6) 0.064(4) -0.024(4) 0.024(5) -0.040(4)
C17B 0.176(10) 0.049(5) 0.081(6) -0.034(4) 0.026(6) -0.019(4)
C18B 0.131(7) 0.089(6) 0.085(6) -0.022(5) -0.023(5) -0.046(6)
C91A 0.104(17) 0.121(17) 0.13(2) 0.007(15) -0.047(14) -0.028(12)
C92A 0.098(16) 0.17(2) 0.143(17) 0.017(15) -0.045(13) -0.010(14)
C93A 0.13(2) 0.22(2) 0.130(18) 0.054(18) 0.024(17) 0.05(2)
C94A 0.21(3) 0.21(2) 0.130(18) 0.062(18) 0.05(2) 0.06(2)
C95A 0.23(4) 0.23(3) 0.14(3) 0.01(3) 0.02(3) 0.03(2)
C96A 0.22(3) 0.23(3) 0.12(3) -0.02(3) 0.01(3) 0.04(2)
C91B 0.104(17) 0.121(17) 0.13(2) 0.007(15) -0.047(14) -0.028(12)
C92B 0.098(16) 0.17(2) 0.143(17) 0.017(15) -0.045(13) -0.010(14)
C93B 0.13(2) 0.22(2) 0.130(18) 0.054(18) 0.024(17) 0.05(2)
C94B 0.21(3) 0.21(2) 0.130(18) 0.062(18) 0.05(2) 0.06(2)
C95B 0.23(4) 0.23(3) 0.14(3) 0.01(3) 0.02(3) 0.03(2)
C96B 0.22(3) 0.23(3) 0.12(3) -0.02(3) 0.01(3) 0.04(2)

loop_
_atom_type_symbol
_atom_type_description
_atom_type_scat_dispersion_real
_atom_type_scat_dispersion_imag
_atom_type_scat_source
C C 0.0181 0.0091 'International Tables Vol C Tables 4.2.6.8 and 6.1.1.4'
H H 0.0000 0.0000 'International Tables Vol C Tables 4.2.6.8 and 6.1.1.4'
Bi Bi -4.0111 8.9310 'International Tables Vol C Tables 4.2.6.8 and 6.1.1.4'
N N 0.0311 0.0180 'International Tables Vol C Tables 4.2.6.8 and 6.1.1.4'
O O 0.0492 0.0322 'International Tables Vol C Tables 4.2.6.8 and 6.1.1.4'
S S 0.3331 0.5567 'International Tables Vol C Tables 4.2.6.8 and 6.1.1.4'

loop_
_geom_angle_atom_site_label_1
_geom_angle_atom_site_label_2
_geom_angle_atom_site_label_3
_geom_angle
_geom_angle_site_symmetry_1
_geom_angle_site_symmetry_3
_geom_angle_publ_flag
N1 Bi1 N01 71.68(10) . . ?
N1 Bi1 N02 72.50(10) . . ?
N1 Bi1 N03 86.15(11) . . ?
N1 Bi1 N04 86.23(10) . . ?
N01 Bi1 N02 144.12(9) . . ?
N01 Bi1 N03 92.98(11) . . ?
N01 Bi1 N04 82.25(10) . . ?
N02 Bi1 N03 86.60(10) . . ?
N02 Bi1 N04 93.48(10) . . ?
N04 Bi1 N03 171.98(11) . . ?
C200 C205 C26 126.3(3) . . ?
C204 C205 C200 116.5(3) . . ?
C204 C205 C26 117.1(3) . . ?
C300 C301 H301 119.4 . . ?
C302 C301 H301 119.4 . . ?
C302 C301 C300 121.2(3) . . ?
C203 C202 H202 118.9 . . ?
C203 C202 C201 122.2(4) . . ?
C201 C202 H202 118.9 . . ?
C304 C305 C300 119.4(3) . . ?
C304 C305 N02 124.3(3) . . ?
N02 C305 C300 116.3(3) . . ?
C205 C200 S02 121.7(3) . . ?
C201 C200 C205 121.2(3) . . ?
C201 C200 S02 116.8(2) . . ?
C202 C203 C23 120.7(4) . . ?
C204 C203 C202 117.9(4) . . ?
C204 C203 C23 121.3(4) . . ?
C301 C300 C305 118.2(3) . . ?
C301 C300 N1 124.3(3) . . ?
N1 C300 C305 117.3(3) . . ?
C305 C304 H304 119.5 . . ?
C303 C304 C305 121.0(4) . . ?
C303 C304 H304 119.5 . . ?
H22A C22 H22B 109.5 . . ?
H22A C22 H22C 109.5 . . ?
H22B C22 H22C 109.5 . . ?
C20 C22 H22A 109.5 . . ?
C20 C22 H22B 109.5 . . ?
C20 C22 H22C 109.5 . . ?
C101 C100 C105 121.4(3) . . ?
C101 C100 S01 121.9(3) . . ?
C105 C100 S01 116.7(3) . . ?
C304 C303 H303 120.1 . . ?
C302 C303 C304 119.7(4) . . ?
C302 C303 H303 120.1 . . ?
C14 C13 H13 107.9 . . ?
C14 C13 C15 109.8(4) . . ?
C15 C13 H13 107.9 . . ?
C105 C13 H13 107.9 . . ?
C105 C13 C14 112.1(3) . . ?
C105 C13 C15 111.2(4) . . ?
H21A C21 H21B 109.5 . . ?
H21A C21 H21C 109.5 . . ?
H21B C21 H21C 109.5 . . ?
C20 C21 H21A 109.5 . . ?
C20 C21 H21B 109.5 . . ?
C20 C21 H21C 109.5 . . ?
C22 C20 C21 111.4(3) . . ?
C22 C20 H20 108.0 . . ?
C22 C20 C201 111.0(3) . . ?
C21 C20 H20 108.0 . . ?
C21 C20 C201 110.2(3) . . ?
C201 C20 H20 108.0 . . ?
C100 C101 C10 126.3(3) . . ?
C102 C101 C100 117.5(4) . . ?
C102 C101 C10 116.0(4) . . ?
C202 C201 C200 118.3(3) . . ?
C202 C201 C20 116.4(3) . . ?
C200 C201 C20 125.2(3) . . ?
C13 C14 H14A 109.5 . . ?
C13 C14 H14B 109.5 . . ?
C13 C14 H14C 109.5 . . ?
H14A C14 H14B 109.5 . . ?
H14A C14 H14C 109.5 . . ?
H14B C14 H14C 109.5 . . ?
C13 C15 H15A 109.5 . . ?
C13 C15 H15B 109.5 . . ?
C13 C15 H15C 109.5 . . ?
H15A C15 H15B 109.5 . . ?
H15A C15 H15C 109.5 . . ?
H15B C15 H15C 109.5 . . ?
C101 C102 H102 118.5 . . ?
C103 C102 C101 123.1(5) . . ?
C103 C102 H102 118.5 . . ?
C100 C105 C13 126.3(3) . . ?
C104 C105 C100 116.8(4) . . ?
C104 C105 C13 116.7(4) . . ?
C102 C103 C16A 126.4(5) . . ?
C102 C103 C16B 107.3(6) . . ?
C104 C103 C102 117.5(4) . . ?
C104 C103 C16A 114.3(5) . . ?
C104 C103 C16B 133.7(6) . . ?
O02 S01 C100 106.45(17) . . ?
O02 S01 N01 109.68(16) . . ?
O02 S01 O01 117.0(2) . . ?
N01 S01 C100 111.84(16) . . ?
O01 S01 C100 107.53(17) . . ?
O01 S01 N01 104.40(16) . . ?
O03 S02 C200 109.53(16) . . ?
O03 S02 O04 115.51(17) . . ?
O03 S02 N02 111.16(16) . . ?
O04 S02 C200 105.82(15) . . ?
O04 S02 N02 104.29(14) . . ?
N02 S02 C200 110.28(15) . . ?
C300 N1 Bi1 117.8(2) . . ?
C400 N1 Bi1 117.4(2) . . ?
C400 N1 C300 124.5(3) . . ?
S01 N01 Bi1 108.51(14) . . ?
C401 N01 Bi1 110.8(2) . . ?
C401 N01 S01 121.5(2) . . ?
C305 N02 Bi1 111.6(2) . . ?
C305 N02 S02 120.9(2) . . ?
S02 N02 Bi1 106.65(14) . . ?
Bi1 N03 H03 106(3) . . ?
C4 N03 Bi1 115.1(3) . . ?
C4 N03 H03 103(3) . . ?
C4 N03 C5 113.2(4) . . ?
C5 N03 Bi1 106.3(3) . . ?
C5 N03 H03 113(3) . . ?
Bi1 N04 H04 104(3) . . ?
C2 N04 Bi1 115.8(2) . . ?
C2 N04 H04 110(3) . . ?
C2 N04 C3 113.2(3) . . ?
C3 N04 Bi1 105.1(3) . . ?
C3 N04 H04 108(3) . . ?
N1 C400 C401 117.0(3) . . ?
N1 C400 C405 124.9(3) . . ?
C405 C400 C401 117.9(3) . . ?
N01 C401 C400 115.1(3) . . ?
C402 C401 N01 125.2(3) . . ?
C402 C401 C400 119.8(3) . . ?
C401 C402 H402 119.5 . . ?
C403 C402 C401 121.1(3) . . ?
C403 C402 H402 119.5 . . ?
C400 C405 H405 119.3 . . ?
C404 C405 C400 121.4(3) . . ?
C404 C405 H405 119.3 . . ?
N04 C2 H2A 109.5 . . ?
N04 C2 H2B 109.5 . . ?
N04 C2 H2C 109.5 . . ?
H2A C2 H2B 109.5 . . ?
H2A C2 H2C 109.5 . . ?
H2B C2 H2C 109.5 . . ?
C203 C23 H23 107.3 . . ?
C203 C23 C25 110.8(4) . . ?
C24 C23 C203 112.4(4) . . ?
C24 C23 H23 107.3 . . ?
C24 C23 C25 111.5(4) . . ?
C25 C23 H23 107.3 . . ?
C301 C302 H302 119.9 . . ?
C303 C302 C301 120.3(3) . . ?
C303 C302 H302 119.9 . . ?
C205 C204 H204 118.2 . . ?
C203 C204 C205 123.7(3) . . ?
C203 C204 H204 118.2 . . ?
C402 C403 H403 120.2 . . ?
C402 C403 C404 119.6(3) . . ?
C404 C403 H403 120.2 . . ?
C405 C404 C403 120.3(3) . . ?
C405 C404 H404 119.9 . . ?
C403 C404 H404 119.9 . . ?
C101 C10 H10 107.8 . . ?
C101 C10 C11 111.0(3) . . ?
C101 C10 C12 112.6(4) . . ?
C11 C10 H10 107.8 . . ?
C12 C10 H10 107.8 . . ?
C12 C10 C11 109.7(4) . . ?
C10 C11 H11A 109.5 . . ?
C10 C11 H11B 109.5 . . ?
C10 C11 H11C 109.5 . . ?
H11A C11 H11B 109.5 . . ?
H11A C11 H11C 109.5 . . ?
H11B C11 H11C 109.5 . . ?
N03 C4 H4A 109.5 . . ?
N03 C4 H4B 109.5 . . ?
N03 C4 H4C 109.5 . . ?
H4A C4 H4B 109.5 . . ?
H4A C4 H4C 109.5 . . ?
H4B C4 H4C 109.5 . . ?
N04 C3 H3A 109.5 . . ?
N04 C3 H3B 109.5 . . ?
N04 C3 H3C 109.5 . . ?
H3A C3 H3B 109.5 . . ?
H3A C3 H3C 109.5 . . ?
H3B C3 H3C 109.5 . . ?
C105 C104 H104 118.3 . . ?
C103 C104 C105 123.5(5) . . ?
C103 C104 H104 118.3 . . ?
C23 C24 H24A 109.5 . . ?
C23 C24 H24B 109.5 . . ?
C23 C24 H24C 109.5 . . ?
H24A C24 H24B 109.5 . . ?
H24A C24 H24C 109.5 . . ?
H24B C24 H24C 109.5 . . ?
C23 C25 H25A 109.5 . . ?
C23 C25 H25B 109.5 . . ?
C23 C25 H25C 109.5 . . ?
H25A C25 H25B 109.5 . . ?
H25A C25 H25C 109.5 . . ?
H25B C25 H25C 109.5 . . ?
C10 C12 H12A 109.5 . . ?
C10 C12 H12B 109.5 . . ?
C10 C12 H12C 109.5 . . ?
H12A C12 H12B 109.5 . . ?
H12A C12 H12C 109.5 . . ?
H12B C12 H12C 109.5 . . ?
N03 C5 H5A 109.5 . . ?
N03 C5 H5B 109.5 . . ?
N03 C5 H5C 109.5 . . ?
H5A C5 H5B 109.5 . . ?
H5A C5 H5C 109.5 . . ?
H5B C5 H5C 109.5 . . ?
C205 C26 C28A 106.7(7) . . ?
C205 C26 H26 108(2) . . ?
C27 C26 C205 111.0(4) . . ?
C27 C26 C28A 122.2(9) . . ?
C27 C26 H26 106(3) . . ?
C28A C26 H26 102(3) . . ?
C28B C26 C205 116.8(6) . . ?
C28B C26 C27 101.2(8) . . ?
C28B C26 H26 113(3) . . ?
C26 C27 H27A 109.5 . . ?
C26 C27 H27B 109.5 . . ?
C26 C27 H27C 109.5 . . ?
H27A C27 H27B 109.5 . . ?
H27A C27 H27C 109.5 . . ?
H27B C27 H27C 109.5 . . ?
C26 C28A H28A 109.5 . . ?
C26 C28A H28B 109.5 . . ?
C26 C28A H28C 109.5 . . ?
H28A C28A H28B 109.5 . . ?
H28A C28A H28C 109.5 . . ?
H28B C28A H28C 109.5 . . ?
C26 C28B H28D 109.5 . . ?
C26 C28B H28E 109.5 . . ?
C26 C28B H28F 109.5 . . ?
H28D C28B H28E 109.5 . . ?
H28D C28B H28F 109.5 . . ?
H28E C28B H28F 109.5 . . ?
C103 C16A H16A 106.2 . . ?
C17A C16A C103 121.7(8) . . ?
C17A C16A H16A 106.2 . . ?
C17A C16A C18A 113.2(9) . . ?
C18A C16A C103 102.4(7) . . ?
C18A C16A H16A 106.2 . . ?
C16A C17A H17A 109.5 . . ?
C16A C17A H17B 109.5 . . ?
C16A C17A H17C 109.5 . . ?
H17A C17A H17B 109.5 . . ?
H17A C17A H17C 109.5 . . ?
H17B C17A H17C 109.5 . . ?
C16A C18A H18A 109.5 . . ?
C16A C18A H18B 109.5 . . ?
C16A C18A H18C 109.5 . . ?
H18A C18A H18B 109.5 . . ?
H18A C18A H18C 109.5 . . ?
H18B C18A H18C 109.5 . . ?
C103 C16B H16B 102.5 . . ?
C17B C16B C103 105.1(10) . . ?
C17B C16B H16B 102.5 . . ?
C17B C16B C18B 116.7(13) . . ?
C18B C16B C103 124.3(11) . . ?
C18B C16B H16B 102.5 . . ?
C16B C17B H17D 109.5 . . ?
C16B C17B H17E 109.5 . . ?
C16B C17B H17F 109.5 . . ?
H17D C17B H17E 109.5 . . ?
H17D C17B H17F 109.5 . . ?
H17E C17B H17F 109.5 . . ?
C16B C18B H18D 109.5 . . ?
C16B C18B H18E 109.5 . . ?
C16B C18B H18F 109.5 . . ?
H18D C18B H18E 109.5 . . ?
H18D C18B H18F 109.5 . . ?
H18E C18B H18F 109.5 . . ?
H91A C91A H91B 109.5 . . ?
H91A C91A H91C 109.5 . . ?
H91B C91A H91C 109.5 . . ?
C92A C91A H91A 109.5 . . ?
C92A C91A H91B 109.5 . . ?
C92A C91A H91C 109.5 . . ?
C91A C92A H92A 111.4 . . ?
C91A C92A H92B 111.4 . . ?
C91A C92A C93A 102(3) . . ?
H92A C92A H92B 109.3 . . ?
C93A C92A H92A 111.4 . . ?
C93A C92A H92B 111.4 . . ?
C92A C93A H93A 109.3 . . ?
C92A C93A H93B 109.3 . . ?
H93A C93A H93B 108.0 . . ?
C94A C93A C92A 112(5) . . ?
C94A C93A H93A 109.3 . . ?
C94A C93A H93B 109.3 . . ?
C93A C94A H94A 101.4 . . ?
C93A C94A H94B 101.4 . . ?
C93A C94A C95A 142(6) . . ?
H94A C94A H94B 104.6 . . ?
C95A C94A H94A 101.4 . . ?
C95A C94A H94B 101.4 . . ?
C94A C95A H95A 109.1 . . ?
C94A C95A H95B 109.1 . . ?
H95A C95A H95B 107.8 . . ?
C96A C95A C94A 113(5) . . ?
C96A C95A H95A 109.1 . . ?
C96A C95A H95B 109.1 . . ?
C95A C96A H96A 109.5 . . ?
C95A C96A H96B 109.5 . . ?
C95A C96A H96C 109.5 . . ?
H96A C96A H96B 109.5 . . ?
H96A C96A H96C 109.5 . . ?
H96B C96A H96C 109.5 . . ?
H91D C91B H91E 109.5 . . ?
H91D C91B H91F 109.5 . . ?
H91E C91B H91F 109.5 . . ?
C92B C91B H91D 109.5 . . ?
C92B C91B H91E 109.5 . . ?
C92B C91B H91F 109.5 . . ?
C91B C92B H92C 111.5 . . ?
C91B C92B H92D 111.5 . . ?
C91B C92B C93B 102(4) . . ?
H92C C92B H92D 109.3 . . ?
C93B C92B H92C 111.5 . . ?
C93B C92B H92D 111.5 . . ?
C92B C93B H93C 102.5 . . ?
C92B C93B H93D 102.5 . . ?
H93C C93B H93D 104.9 . . ?
C94B C93B C92B 138(5) . . ?
C94B C93B H93C 102.5 . . ?
C94B C93B H93D 102.5 . . ?
C93B C94B H94C 113.1 . . ?
C93B C94B H94D 113.1 . . ?
C93B C94B C95B 93(5) . . ?
H94C C94B H94D 110.4 . . ?
C95B C94B H94C 113.1 . . ?
C95B C94B H94D 113.1 . . ?
C94B C95B H95C 115.6 . . ?
C94B C95B H95D 115.6 . . ?
H95C C95B H95D 112.6 . . ?
C96B C95B C94B 78(7) . . ?
C96B C95B H95C 115.6 . . ?
C96B C95B H95D 115.6 . . ?
C95B C96B H96D 109.5 . . ?
C95B C96B H93E 109.5 . . ?
C95B C96B H96E 109.5 . . ?
H96D C96B H93E 109.5 . . ?
H96D C96B H96E 109.5 . . ?
H93E C96B H96E 109.5 . . ?

loop_
_geom_bond_atom_site_label_1
_geom_bond_atom_site_label_2
_geom_bond_distance
_geom_bond_site_symmetry_2
_geom_bond_publ_flag
Bi1 N1 2.165(3) . ?
Bi1 N01 2.359(3) . ?
Bi1 N02 2.367(3) . ?
Bi1 N03 2.558(3) . ?
Bi1 N04 2.539(3) . ?
C205 C200 1.419(5) . ?
C205 C204 1.391(5) . ?
C205 C26 1.535(5) . ?
C301 H301 0.9500 . ?
C301 C300 1.399(5) . ?
C301 C302 1.387(5) . ?
C202 H202 0.9500 . ?
C202 C203 1.384(5) . ?
C202 C201 1.386(5) . ?
C305 C300 1.417(5) . ?
C305 C304 1.398(5) . ?
C305 N02 1.405(4) . ?
C200 C201 1.410(5) . ?
C200 S02 1.799(3) . ?
C203 C23 1.524(5) . ?
C203 C204 1.382(6) . ?
C300 N1 1.404(4) . ?
C304 H304 0.9500 . ?
C304 C303 1.385(5) . ?
C22 H22A 0.9800 . ?
C22 H22B 0.9800 . ?
C22 H22C 0.9800 . ?
C22 C20 1.526(5) . ?
C100 C101 1.408(5) . ?
C100 C105 1.414(5) . ?
C100 S01 1.804(3) . ?
C303 H303 0.9500 . ?
C303 C302 1.381(6) . ?
C13 H13 1.0000 . ?
C13 C14 1.525(6) . ?
C13 C15 1.534(6) . ?
C13 C105 1.517(6) . ?
C21 H21A 0.9800 . ?
C21 H21B 0.9800 . ?
C21 H21C 0.9800 . ?
C21 C20 1.528(5) . ?
C20 H20 1.0000 . ?
C20 C201 1.530(4) . ?
C101 C102 1.388(6) . ?
C101 C10 1.519(6) . ?
C14 H14A 0.9800 . ?
C14 H14B 0.9800 . ?
C14 H14C 0.9800 . ?
C15 H15A 0.9800 . ?
C15 H15B 0.9800 . ?
C15 H15C 0.9800 . ?
C102 H102 0.9500 . ?
C102 C103 1.386(7) . ?
C105 C104 1.396(6) . ?
C103 C104 1.378(7) . ?
C103 C16A 1.586(9) . ?
C103 C16B 1.598(12) . ?
S01 O02 1.439(3) . ?
S01 N01 1.604(3) . ?
S01 O01 1.443(3) . ?
S02 O03 1.436(3) . ?
S02 O04 1.453(3) . ?
S02 N02 1.611(3) . ?
N1 C400 1.401(4) . ?
N01 C401 1.415(4) . ?
N03 H03 0.902(19) . ?
N03 C4 1.465(6) . ?
N03 C5 1.467(6) . ?
N04 H04 0.906(19) . ?
N04 C2 1.456(5) . ?
N04 C3 1.470(5) . ?
C400 C401 1.417(5) . ?
C400 C405 1.401(5) . ?
C401 C402 1.397(5) . ?
C402 H402 0.9500 . ?
C402 C403 1.380(5) . ?
C405 H405 0.9500 . ?
C405 C404 1.383(5) . ?
C2 H2A 0.9800 . ?
C2 H2B 0.9800 . ?
C2 H2C 0.9800 . ?
C23 H23 1.0000 . ?
C23 C24 1.509(7) . ?
C23 C25 1.528(7) . ?
C302 H302 0.9500 . ?
C204 H204 0.9500 . ?
C403 H403 0.9500 . ?
C403 C404 1.389(5) . ?
C404 H404 0.9500 . ?
C10 H10 1.0000 . ?
C10 C11 1.527(6) . ?
C10 C12 1.524(6) . ?
C11 H11A 0.9800 . ?
C11 H11B 0.9800 . ?
C11 H11C 0.9800 . ?
C4 H4A 0.9800 . ?
C4 H4B 0.9800 . ?
C4 H4C 0.9800 . ?
C3 H3A 0.9800 . ?
C3 H3B 0.9800 . ?
C3 H3C 0.9800 . ?
C104 H104 0.9500 . ?
C24 H24A 0.9800 . ?
C24 H24B 0.9800 . ?
C24 H24C 0.9800 . ?
C25 H25A 0.9800 . ?
C25 H25B 0.9800 . ?
C25 H25C 0.9800 . ?
C12 H12A 0.9800 . ?
C12 H12B 0.9800 . ?
C12 H12C 0.9800 . ?
C5 H5A 0.9800 . ?
C5 H5B 0.9800 . ?
C5 H5C 0.9800 . ?
C26 C27 1.528(7) . ?
C26 C28A 1.558(12) . ?
C26 C28B 1.504(10) . ?
C26 H26 0.91(4) . ?
C27 H27A 0.9800 . ?
C27 H27B 0.9800 . ?
C27 H27C 0.9800 . ?
C28A H28A 0.9800 . ?
C28A H28B 0.9800 . ?
C28A H28C 0.9800 . ?
C28B H28D 0.9800 . ?
C28B H28E 0.9800 . ?
C28B H28F 0.9800 . ?
C16A H16A 1.0000 . ?
C16A C17A 1.475(12) . ?
C16A C18A 1.505(11) . ?
C17A H17A 0.9800 . ?
C17A H17B 0.9800 . ?
C17A H17C 0.9800 . ?
C18A H18A 0.9800 . ?
C18A H18B 0.9800 . ?
C18A H18C 0.9800 . ?
C16B H16B 1.0000 . ?
C16B C17B 1.452(13) . ?
C16B C18B 1.477(14) . ?
C17B H17D 0.9800 . ?
C17B H17E 0.9800 . ?
C17B H17F 0.9800 . ?
C18B H18D 0.9800 . ?
C18B H18E 0.9800 . ?
C18B H18F 0.9800 . ?
C91A H91A 0.9800 . ?
C91A H91B 0.9800 . ?
C91A H91C 0.9800 . ?
C91A C92A 1.35(3) . ?
C92A H92A 0.9900 . ?
C92A H92B 0.9900 . ?
C92A C93A 1.70(4) . ?
C93A H93A 0.9900 . ?
C93A H93B 0.9900 . ?
C93A C94A 1.19(6) . ?
C94A H94A 0.9900 . ?
C94A H94B 0.9900 . ?
C94A C95A 1.70(4) . ?
C95A H95A 0.9900 . ?
C95A H95B 0.9900 . ?
C95A C96A 1.34(3) . ?
C96A H96A 0.9800 . ?
C96A H96B 0.9800 . ?
C96A H96C 0.9800 . ?
C91B H91D 0.9800 . ?
C91B H91E 0.9800 . ?
C91B H91F 0.9800 . ?
C91B C92B 1.35(3) . ?
C92B H92C 0.9900 . ?
C92B H92D 0.9900 . ?
C92B C93B 1.69(4) . ?
C93B H93C 0.9900 . ?
C93B H93D 0.9900 . ?
C93B C94B 1.18(6) . ?
C94B H94C 0.9900 . ?
C94B H94D 0.9900 . ?
C94B C95B 1.70(4) . ?
C95B H95C 0.9900 . ?
C95B H95D 0.9900 . ?
C95B C96B 1.35(3) . ?
C96B H96D 0.9800 . ?
C96B H93E 0.9800 . ?
C96B H96E 0.9800 . ?

loop_
_geom_torsion_atom_site_label_1
_geom_torsion_atom_site_label_2
_geom_torsion_atom_site_label_3
_geom_torsion_atom_site_label_4
_geom_torsion
_geom_torsion_site_symmetry_1
_geom_torsion_site_symmetry_2
_geom_torsion_site_symmetry_3
_geom_torsion_site_symmetry_4
_geom_torsion_publ_flag
Bi1 N1 C400 C401 19.0(4) . . . . ?
Bi1 N1 C400 C405 -156.6(3) . . . . ?
Bi1 N01 C401 C400 -23.1(3) . . . . ?
Bi1 N01 C401 C402 157.2(3) . . . . ?
C205 C200 C201 C202 3.3(5) . . . . ?
C205 C200 C201 C20 -175.0(3) . . . . ?
C205 C200 S02 O03 -0.3(3) . . . . ?
C205 C200 S02 O04 -125.4(3) . . . . ?
C205 C200 S02 N02 122.3(3) . . . . ?
C301 C300 N1 Bi1 -158.4(3) . . . . ?
C301 C300 N1 C400 29.0(5) . . . . ?
C202 C203 C23 C24 -51.6(6) . . . . ?
C202 C203 C23 C25 74.0(6) . . . . ?
C202 C203 C204 C205 2.0(7) . . . . ?
C305 C300 N1 Bi1 17.1(4) . . . . ?
C305 C300 N1 C400 -155.5(3) . . . . ?
C305 C304 C303 C302 1.3(6) . . . . ?
C200 C205 C204 C203 1.2(6) . . . . ?
C200 C205 C26 C27 94.0(5) . . . . ?
C200 C205 C26 C28A -130.7(9) . . . . ?
C200 C205 C26 C28B -150.7(9) . . . . ?
C200 S02 N02 Bi1 153.65(14) . . . . ?
C200 S02 N02 C305 -77.5(3) . . . . ?
C203 C202 C201 C200 0.1(6) . . . . ?
C203 C202 C201 C20 178.6(4) . . . . ?
C300 C301 C302 C303 -0.8(6) . . . . ?
C300 C305 C304 C303 2.5(6) . . . . ?
C300 C305 N02 Bi1 -14.7(4) . . . . ?
C300 C305 N02 S02 -141.3(3) . . . . ?
C300 N1 C400 C401 -168.4(3) . . . . ?
C300 N1 C400 C405 16.0(5) . . . . ?
C304 C305 C300 C301 -5.3(5) . . . . ?
C304 C305 C300 N1 179.0(3) . . . . ?
C304 C305 N02 Bi1 166.3(3) . . . . ?
C304 C305 N02 S02 39.7(5) . . . . ?
C304 C303 C302 C301 -2.1(7) . . . . ?
C22 C20 C201 C202 65.0(4) . . . . ?
C22 C20 C201 C200 -116.6(4) . . . . ?
C100 C101 C102 C103 2.3(7) . . . . ?
C100 C101 C10 C11 -118.0(4) . . . . ?
C100 C101 C10 C12 118.5(4) . . . . ?
C100 C105 C104 C103 -2.7(7) . . . . ?
C100 S01 N01 Bi1 152.69(15) . . . . ?
C100 S01 N01 C401 -77.2(3) . . . . ?
C13 C105 C104 C103 173.1(5) . . . . ?
C21 C20 C201 C202 -58.9(4) . . . . ?
C21 C20 C201 C200 119.4(4) . . . . ?
C101 C100 C105 C13 -168.7(3) . . . . ?
C101 C100 C105 C104 6.6(6) . . . . ?
C101 C100 S01 O02 -144.4(3) . . . . ?
C101 C100 S01 N01 -24.6(3) . . . . ?
C101 C100 S01 O01 89.4(3) . . . . ?
C101 C102 C103 C104 1.4(8) . . . . ?
C101 C102 C103 C16A 165.1(6) . . . . ?
C101 C102 C103 C16B -166.2(8) . . . . ?
C201 C202 C203 C23 179.3(4) . . . . ?
C201 C202 C203 C204 -2.7(7) . . . . ?
C201 C200 S02 O03 173.5(3) . . . . ?
C201 C200 S02 O04 48.4(3) . . . . ?
C201 C200 S02 N02 -63.8(3) . . . . ?
C14 C13 C105 C100 -109.9(4) . . . . ?
C14 C13 C105 C104 74.8(5) . . . . ?
C15 C13 C105 C100 126.8(4) . . . . ?
C15 C13 C105 C104 -48.6(5) . . . . ?
C102 C101 C10 C11 57.0(5) . . . . ?
C102 C101 C10 C12 -66.4(5) . . . . ?
C102 C103 C104 C105 -1.2(8) . . . . ?
C102 C103 C16A C17A -126.8(9) . . . . ?
C102 C103 C16A C18A 105.7(9) . . . . ?
C102 C103 C16B C17B -168.7(11) . . . . ?
C102 C103 C16B C18B 52.9(16) . . . . ?
C105 C100 C101 C102 -6.4(6) . . . . ?
C105 C100 C101 C10 168.6(4) . . . . ?
C105 C100 S01 O02 35.3(3) . . . . ?
C105 C100 S01 N01 155.1(3) . . . . ?
C105 C100 S01 O01 -90.9(3) . . . . ?
S01 C100 C101 C102 173.3(3) . . . . ?
S01 C100 C101 C10 -11.7(5) . . . . ?
S01 C100 C105 C13 11.6(5) . . . . ?
S01 C100 C105 C104 -173.1(3) . . . . ?
S01 N01 C401 C400 -152.1(2) . . . . ?
S01 N01 C401 C402 28.2(4) . . . . ?
S02 C200 C201 C202 -170.6(3) . . . . ?
S02 C200 C201 C20 11.1(5) . . . . ?
N1 C400 C401 N01 4.6(4) . . . . ?
N1 C400 C401 C402 -175.6(3) . . . . ?
N1 C400 C405 C404 176.8(3) . . . . ?
O02 S01 N01 Bi1 -89.44(18) . . . . ?
O02 S01 N01 C401 40.6(3) . . . . ?
O03 S02 N02 Bi1 -84.67(17) . . . . ?
O03 S02 N02 C305 44.1(3) . . . . ?
O04 S02 N02 Bi1 40.44(17) . . . . ?
O04 S02 N02 C305 169.3(3) . . . . ?
N01 C401 C402 C403 178.6(3) . . . . ?
N02 C305 C300 C301 175.7(3) . . . . ?
N02 C305 C300 N1 -0.1(4) . . . . ?
N02 C305 C304 C303 -178.6(4) . . . . ?
O01 S01 N01 Bi1 36.7(2) . . . . ?
O01 S01 N01 C401 166.8(3) . . . . ?
C400 C401 C402 C403 -1.1(5) . . . . ?
C400 C405 C404 C403 -1.9(5) . . . . ?
C401 C400 C405 C404 1.2(5) . . . . ?
C401 C402 C403 C404 0.4(5) . . . . ?
C402 C403 C404 C405 1.0(5) . . . . ?
C405 C400 C401 N01 -179.5(3) . . . . ?
C405 C400 C401 C402 0.3(5) . . . . ?
C23 C203 C204 C205 -180.0(4) . . . . ?
C302 C301 C300 C305 4.5(5) . . . . ?
C302 C301 C300 N1 180.0(3) . . . . ?
C204 C205 C200 C201 -3.9(5) . . . . ?
C204 C205 C200 S02 169.7(3) . . . . ?
C204 C205 C26 C27 -86.5(5) . . . . ?
C204 C205 C26 C28A 48.9(9) . . . . ?
C204 C205 C26 C28B 28.8(10) . . . . ?
C204 C203 C23 C24 130.4(5) . . . . ?
C204 C203 C23 C25 -104.0(5) . . . . ?
C10 C101 C102 C103 -173.2(4) . . . . ?
C104 C103 C16A C17A 37.4(11) . . . . ?
C104 C103 C16A C18A -90.1(9) . . . . ?
C104 C103 C16B C17B 26.6(18) . . . . ?
C104 C103 C16B C18B -111.9(14) . . . . ?
C26 C205 C200 C201 175.7(4) . . . . ?
C26 C205 C200 S02 -10.7(5) . . . . ?
C26 C205 C204 C203 -178.4(4) . . . . ?
C16A C103 C104 C105 -166.9(6) . . . . ?
C16B C103 C104 C105 162.4(10) . . . . ?
C91A C92A C93A C94A -38(7) . . . . ?
C92A C93A C94A C95A -136(8) . . . . ?
C93A C94A C95A C96A 59(13) . . . . ?
C91B C92B C93B C94B -173(8) . . . . ?
C92B C93B C94B C95B 94(8) . . . . ?
C93B C94B C95B C96B 10(6) . . . . ?
